data_4341488
loop_
_publ_author_name
'Smiles, Danil E.'
'Wu, Guang'
'Hayton, Trevor W.'

_publ_section_title
;
 Synthesis of terminal monochalcogenide and dichalcogenide complexes of
 uranium using polychalcogenides, [en](2-) (e = te, N = 2; e = se, N = 4),
 as chalcogen atom transfer reagents.
;
_journal_issue 19
_journal_name_full 'Inorganic chemistry'
_journal_page_first 10240
_journal_page_last 10247
_journal_paper_doi 10.1021/ic501267f
_journal_volume 53
_journal_year 2014
_chemical_formula_sum 'C24 H48 K2 O12 Te2'
_chemical_formula_weight 862.02
_chemical_name_systematic
; 
 ? 
;
_space_group_IT_number 15
_symmetry_cell_setting monoclinic
_symmetry_space_group_name_Hall '-C 2yc'
_symmetry_space_group_name_H-M 'C 1 2/c 1'
_atom_sites_solution_hydrogens geom
_atom_sites_solution_primary direct
_atom_sites_solution_secondary difmap
_audit_creation_method SHELXL-97
_cell_angle_alpha 90.00
_cell_angle_beta 112.904(4)
_cell_angle_gamma 90.00
_cell_formula_units_Z 4
_cell_length_a 22.801(3)
_cell_length_b 8.5162(8)
_cell_length_c 19.626(2)
_cell_measurement_temperature 100(2)
_cell_volume 3510.5(7)
_computing_structure_refinement 'SHELXL-97 (Sheldrick, 2008)'
_computing_structure_solution 'SHELXS-97 (Sheldrick, 2008)'
_diffrn_ambient_temperature 100(2)
_diffrn_measured_fraction_theta_full 0.975
_diffrn_measured_fraction_theta_max 0.975
_diffrn_radiation_monochromator graphite
_diffrn_radiation_source 'fine-focus sealed tube'
_diffrn_radiation_type MoK\a
_diffrn_radiation_wavelength 0.71073
_diffrn_reflns_av_R_equivalents 0.0399
_diffrn_reflns_av_sigmaI/netI 0.0589
_diffrn_reflns_limit_h_max 13
_diffrn_reflns_limit_h_min -28
_diffrn_reflns_limit_k_max 7
_diffrn_reflns_limit_k_min -10
_diffrn_reflns_limit_l_max 24
_diffrn_reflns_limit_l_min -19
_diffrn_reflns_number 7576
_diffrn_reflns_theta_full 26.61
_diffrn_reflns_theta_max 26.61
_diffrn_reflns_theta_min 1.94
_exptl_absorpt_coefficient_mu 1.950
_exptl_absorpt_correction_T_max 0.7454
_exptl_absorpt_correction_T_min 0.6171
_exptl_absorpt_correction_type multi-scan
_exptl_absorpt_process_details SADABS
_exptl_crystal_colour blue
_exptl_crystal_density_diffrn 1.631
_exptl_crystal_density_method 'not measured'
_exptl_crystal_description block
_exptl_crystal_F_000 1720
_exptl_crystal_size_max 0.2
_exptl_crystal_size_mid 0.1
_exptl_crystal_size_min 0.1
_refine_diff_density_max 0.970
_refine_diff_density_min -0.910
_refine_diff_density_rms 0.126
_refine_ls_extinction_method none
_refine_ls_goodness_of_fit_ref 0.960
_refine_ls_hydrogen_treatment constr
_refine_ls_matrix_type full
_refine_ls_number_parameters 181
_refine_ls_number_reflns 3603
_refine_ls_number_restraints 0
_refine_ls_restrained_S_all 0.960
_refine_ls_R_factor_all 0.0580
_refine_ls_R_factor_gt 0.0351
_refine_ls_shift/su_max 0.000
_refine_ls_shift/su_mean 0.000
_refine_ls_structure_factor_coef Fsqd
_refine_ls_weighting_details 'calc w=1/[\s^2^(Fo^2^)+(0.0390P)^2^+0.0000P] where P=(Fo^2^+2Fc^2^)/3'
_refine_ls_weighting_scheme calc
_refine_ls_wR_factor_gt 0.0707
_refine_ls_wR_factor_ref 0.0784
_reflns_number_gt 2739
_reflns_number_total 3603
_reflns_threshold_expression >2sigma(I)
_cod_data_source_file ic501267f_si_002.cif
_cod_data_source_block complex1
_cod_depositor_comments
;
The following automatic conversions were performed:

'_symmetry_cell_setting' value 'Monoclinic' changed to 'monoclinic'
according to
/usr/data/users/saulius/crontab/automatic-downloads/current/ACS/lib/dictionaries/cif_core.dic
dictionary named 'cif_core.dic' version 2.4.2 from 2011-04-26.

Automatic conversion script
Id: cif_fix_values 2827 2014-09-09 07:05:25Z andrius 
;
_cod_original_cell_volume 3510.4(6)
_cod_original_sg_symbol_H-M C2/c
_cod_database_code 4341488

loop_
_symmetry_equiv_pos_as_xyz
'x, y, z'
'-x, y, -z+1/2'
'x+1/2, y+1/2, z'
'-x+1/2, y+1/2, -z+1/2'
'-x, -y, -z'
'x, -y, z-1/2'
'-x+1/2, -y+1/2, -z'
'x+1/2, -y+1/2, z-1/2'

loop_
_atom_site_label
_atom_site_type_symbol
_atom_site_fract_x
_atom_site_fract_y
_atom_site_fract_z
_atom_site_U_iso_or_equiv
_atom_site_adp_type
_atom_site_occupancy
_atom_site_symmetry_multiplicity
_atom_site_calc_flag
_atom_site_refinement_flags
Te1 Te 0.528748(13) 0.30592(3) 0.327011(15) 0.01631(9) Uani 1 1 d .
K1 K 0.38530(4) 0.51066(10) 0.26795(5) 0.01702(19) Uani 1 1 d .
O1 O 0.27695(14) 0.4746(3) 0.11946(15) 0.0180(6) Uani 1 1 d .
O2 O 0.29706(14) 0.2539(3) 0.23191(15) 0.0179(6) Uani 1 1 d .
O3 O 0.34610(14) 0.3529(3) 0.38311(16) 0.0185(6) Uani 1 1 d .
O4 O 0.42313(15) 0.6281(3) 0.41645(16) 0.0220(7) Uani 1 1 d .
O5 O 0.40052(14) 0.8541(3) 0.30671(17) 0.0220(7) Uani 1 1 d .
O6 O 0.35296(15) 0.7467(3) 0.15891(16) 0.0216(7) Uani 1 1 d .
C1 C 0.2664(2) 0.3107(5) 0.1048(2) 0.0195(9) Uani 1 1 d .
H1A H 0.3060 0.2593 0.1068 0.023 Uiso 1 1 calc R
H1B H 0.2329 0.2940 0.0549 0.023 Uiso 1 1 calc R
C2 C 0.2459(2) 0.2422(5) 0.1627(2) 0.0205(9) Uani 1 1 d .
H2A H 0.2086 0.3002 0.1637 0.025 Uiso 1 1 calc R
H2B H 0.2337 0.1307 0.1512 0.025 Uiso 1 1 calc R
C3 C 0.2837(2) 0.1765(5) 0.2888(2) 0.0194(9) Uani 1 1 d .
H3A H 0.2746 0.0641 0.2763 0.023 Uiso 1 1 calc R
H3B H 0.2458 0.2244 0.2934 0.023 Uiso 1 1 calc R
C4 C 0.3397(2) 0.1924(5) 0.3595(2) 0.0215(9) Uani 1 1 d .
H4A H 0.3343 0.1246 0.3977 0.026 Uiso 1 1 calc R
H4B H 0.3787 0.1585 0.3528 0.026 Uiso 1 1 calc R
C5 C 0.4011(2) 0.3759(5) 0.4493(2) 0.0220(9) Uani 1 1 d .
H5A H 0.4394 0.3397 0.4417 0.026 Uiso 1 1 calc R
H5B H 0.3973 0.3130 0.4898 0.026 Uiso 1 1 calc R
C6 C 0.4081(2) 0.5446(5) 0.4701(2) 0.0247(10) Uani 1 1 d .
H6A H 0.3680 0.5849 0.4717 0.030 Uiso 1 1 calc R
H6B H 0.4425 0.5582 0.5197 0.030 Uiso 1 1 calc R
C7 C 0.4351(2) 0.7906(5) 0.4332(2) 0.0256(10) Uani 1 1 d .
H7A H 0.4696 0.8036 0.4827 0.031 Uiso 1 1 calc R
H7B H 0.3963 0.8423 0.4334 0.031 Uiso 1 1 calc R
C8 C 0.4539(2) 0.8625(5) 0.3760(3) 0.0292(11) Uani 1 1 d .
H8A H 0.4665 0.9733 0.3888 0.035 Uiso 1 1 calc R
H8B H 0.4906 0.8052 0.3730 0.035 Uiso 1 1 calc R
C9 C 0.4142(3) 0.9303(6) 0.2494(3) 0.0358(12) Uani 1 1 d .
H9A H 0.4533 0.8851 0.2469 0.043 Uiso 1 1 calc R
H9B H 0.4216 1.0438 0.2606 0.043 Uiso 1 1 calc R
C10 C 0.3599(3) 0.9087(5) 0.1775(3) 0.0306(11) Uani 1 1 d .
H10A H 0.3203 0.9487 0.1808 0.037 Uiso 1 1 calc R
H10B H 0.3675 0.9687 0.1385 0.037 Uiso 1 1 calc R
C11 C 0.3073(2) 0.7201(5) 0.0867(2) 0.0214(10) Uani 1 1 d .
H11A H 0.3201 0.7750 0.0502 0.026 Uiso 1 1 calc R
H11B H 0.2654 0.7613 0.0822 0.026 Uiso 1 1 calc R
C12 C 0.3028(2) 0.5470(5) 0.0719(2) 0.0213(9) Uani 1 1 d .
H12A H 0.2751 0.5265 0.0195 0.026 Uiso 1 1 calc R
H12B H 0.3456 0.5036 0.0814 0.026 Uiso 1 1 calc R

loop_
_atom_site_aniso_label
_atom_site_aniso_U_11
_atom_site_aniso_U_22
_atom_site_aniso_U_33
_atom_site_aniso_U_23
_atom_site_aniso_U_13
_atom_site_aniso_U_12
Te1 0.01182(14) 0.01918(14) 0.01609(14) -0.00164(12) 0.00343(11) -0.00076(13)
K1 0.0138(5) 0.0177(4) 0.0182(4) 0.0010(3) 0.0047(4) 0.0023(4)
O1 0.0212(17) 0.0147(14) 0.0179(15) 0.0007(11) 0.0073(13) 0.0048(13)
O2 0.0139(16) 0.0194(14) 0.0178(15) 0.0022(11) 0.0035(13) -0.0015(13)
O3 0.0132(16) 0.0171(14) 0.0214(16) 0.0013(11) 0.0024(13) 0.0014(12)
O4 0.0229(18) 0.0216(15) 0.0205(16) -0.0026(12) 0.0074(14) -0.0019(14)
O5 0.0151(16) 0.0206(15) 0.0279(17) 0.0028(12) 0.0056(14) -0.0049(13)
O6 0.0224(18) 0.0161(13) 0.0247(17) 0.0019(12) 0.0074(14) 0.0030(14)
C1 0.018(2) 0.020(2) 0.016(2) -0.0038(17) 0.0022(18) 0.000(2)
C2 0.016(2) 0.021(2) 0.022(2) -0.0046(17) 0.004(2) -0.0011(19)
C3 0.019(2) 0.017(2) 0.024(2) 0.0026(17) 0.0096(19) -0.0029(19)
C4 0.020(2) 0.021(2) 0.024(2) 0.0068(19) 0.0082(19) 0.001(2)
C5 0.016(2) 0.031(2) 0.016(2) 0.0077(18) 0.0036(19) 0.000(2)
C6 0.014(2) 0.036(3) 0.020(2) -0.0011(19) 0.0021(19) 0.000(2)
C7 0.019(2) 0.023(2) 0.023(2) -0.0089(19) -0.0051(19) 0.002(2)
C8 0.017(2) 0.021(2) 0.042(3) -0.003(2) 0.004(2) -0.004(2)
C9 0.040(3) 0.031(3) 0.041(3) -0.002(2) 0.020(3) -0.018(3)
C10 0.041(3) 0.021(2) 0.035(3) 0.003(2) 0.019(3) -0.007(2)
C11 0.023(2) 0.022(2) 0.019(2) 0.0074(17) 0.007(2) 0.005(2)
C12 0.023(2) 0.024(2) 0.018(2) 0.0101(18) 0.010(2) 0.009(2)

loop_
_atom_type_symbol
_atom_type_description
_atom_type_scat_dispersion_real
_atom_type_scat_dispersion_imag
_atom_type_scat_source
C C 0.0033 0.0016 'International Tables Vol C Tables 4.2.6.8 and 6.1.1.4'
H H 0.0000 0.0000 'International Tables Vol C Tables 4.2.6.8 and 6.1.1.4'
O O 0.0106 0.0060 'International Tables Vol C Tables 4.2.6.8 and 6.1.1.4'
K K 0.2009 0.2494 'International Tables Vol C Tables 4.2.6.8 and 6.1.1.4'
Te Te -0.5308 1.6751 'International Tables Vol C Tables 4.2.6.8 and 6.1.1.4'

loop_
_geom_angle_atom_site_label_1
_geom_angle_atom_site_label_2
_geom_angle_atom_site_label_3
_geom_angle
_geom_angle_site_symmetry_1
_geom_angle_site_symmetry_3
Te1 Te1 K1 69.801(17) 2_655 .
Te1 Te1 K1 64.127(18) 2_655 2_655
K1 Te1 K1 102.31(3) . 2_655
O6 K1 O2 113.94(9) . .
O6 K1 O4 114.07(9) . .
O2 K1 O4 114.83(8) . .
O6 K1 O5 57.89(8) . .
O2 K1 O5 143.58(9) . .
O4 K1 O5 56.38(8) . .
O6 K1 O1 57.63(8) . .
O2 K1 O1 56.74(8) . .
O4 K1 O1 145.52(8) . .
O5 K1 O1 108.30(8) . .
O6 K1 O3 144.33(8) . .
O2 K1 O3 57.76(8) . .
O4 K1 O3 57.38(8) . .
O5 K1 O3 106.22(8) . .
O1 K1 O3 107.79(8) . .
O6 K1 Te1 122.98(7) . .
O2 K1 Te1 100.27(6) . .
O4 K1 Te1 87.97(6) . .
O5 K1 Te1 113.68(6) . .
O1 K1 Te1 125.52(6) . .
O3 K1 Te1 92.35(6) . .
O6 K1 Te1 89.25(6) . 2_655
O2 K1 Te1 88.52(6) . 2_655
O4 K1 Te1 132.65(7) . 2_655
O5 K1 Te1 124.35(6) . 2_655
O1 K1 Te1 81.83(5) . 2_655
O3 K1 Te1 122.78(6) . 2_655
Te1 K1 Te1 46.071(15) . 2_655
C12 O1 C1 111.8(3) . .
C12 O1 K1 101.4(2) . .
C1 O1 K1 107.8(2) . .
C2 O2 C3 111.9(3) . .
C2 O2 K1 122.0(2) . .
C3 O2 K1 120.1(2) . .
C5 O3 C4 111.6(3) . .
C5 O3 K1 102.0(2) . .
C4 O3 K1 101.7(2) . .
C6 O4 C7 113.3(3) . .
C6 O4 K1 120.9(2) . .
C7 O4 K1 121.8(2) . .
C8 O5 C9 111.0(3) . .
C8 O5 K1 105.1(2) . .
C9 O5 K1 106.3(2) . .
C11 O6 C10 112.2(3) . .
C11 O6 K1 121.3(2) . .
C10 O6 K1 121.9(2) . .
O1 C1 C2 107.8(3) . .
O1 C1 H1A 110.2 . .
C2 C1 H1A 110.2 . .
O1 C1 H1B 110.2 . .
C2 C1 H1B 110.2 . .
H1A C1 H1B 108.5 . .
O2 C2 C1 108.5(3) . .
O2 C2 H2A 110.0 . .
C1 C2 H2A 110.0 . .
O2 C2 H2B 110.0 . .
C1 C2 H2B 110.0 . .
H2A C2 H2B 108.4 . .
O2 C3 C4 108.8(3) . .
O2 C3 H3A 109.9 . .
C4 C3 H3A 109.9 . .
O2 C3 H3B 109.9 . .
C4 C3 H3B 109.9 . .
H3A C3 H3B 108.3 . .
O3 C4 C3 109.4(3) . .
O3 C4 H4A 109.8 . .
C3 C4 H4A 109.8 . .
O3 C4 H4B 109.8 . .
C3 C4 H4B 109.8 . .
H4A C4 H4B 108.2 . .
O3 C5 C6 110.2(4) . .
O3 C5 H5A 109.6 . .
C6 C5 H5A 109.6 . .
O3 C5 H5B 109.6 . .
C6 C5 H5B 109.6 . .
H5A C5 H5B 108.1 . .
O4 C6 C5 108.2(3) . .
O4 C6 H6A 110.1 . .
C5 C6 H6A 110.1 . .
O4 C6 H6B 110.1 . .
C5 C6 H6B 110.1 . .
H6A C6 H6B 108.4 . .
O4 C7 C8 108.2(3) . .
O4 C7 H7A 110.1 . .
C8 C7 H7A 110.1 . .
O4 C7 H7B 110.1 . .
C8 C7 H7B 110.1 . .
H7A C7 H7B 108.4 . .
O5 C8 C7 108.0(4) . .
O5 C8 H8A 110.1 . .
C7 C8 H8A 110.1 . .
O5 C8 H8B 110.1 . .
C7 C8 H8B 110.1 . .
H8A C8 H8B 108.4 . .
O5 C9 C10 109.5(4) . .
O5 C9 H9A 109.8 . .
C10 C9 H9A 109.8 . .
O5 C9 H9B 109.8 . .
C10 C9 H9B 109.8 . .
H9A C9 H9B 108.2 . .
O6 C10 C9 109.5(4) . .
O6 C10 H10A 109.8 . .
C9 C10 H10A 109.8 . .
O6 C10 H10B 109.8 . .
C9 C10 H10B 109.8 . .
H10A C10 H10B 108.2 . .
O6 C11 C12 108.7(3) . .
O6 C11 H11A 109.9 . .
C12 C11 H11A 109.9 . .
O6 C11 H11B 109.9 . .
C12 C11 H11B 109.9 . .
H11A C11 H11B 108.3 . .
O1 C12 C11 108.2(3) . .
O1 C12 H12A 110.1 . .
C11 C12 H12A 110.1 . .
O1 C12 H12B 110.1 . .
C11 C12 H12B 110.1 . .
H12A C12 H12B 108.4 . .

loop_
_geom_bond_atom_site_label_1
_geom_bond_atom_site_label_2
_geom_bond_distance
_geom_bond_site_symmetry_2
Te1 Te1 2.7877(6) 2_655
Te1 K1 3.4828(10) .
Te1 K1 3.6327(9) 2_655
K1 O6 2.817(3) .
K1 O2 2.867(3) .
K1 O4 2.878(3) .
K1 O5 3.008(3) .
K1 O1 3.014(3) .
K1 O3 3.047(3) .
K1 Te1 3.6327(9) 2_655
O1 C12 1.425(5) .
O1 C1 1.427(5) .
O2 C2 1.407(5) .
O2 C3 1.428(4) .
O3 C5 1.425(5) .
O3 C4 1.432(5) .
O4 C6 1.419(5) .
O4 C7 1.424(5) .
O5 C8 1.432(6) .
O5 C9 1.434(5) .
O6 C11 1.412(5) .
O6 C10 1.419(5) .
C1 C2 1.504(6) .
C1 H1A 0.9900 .
C1 H1B 0.9900 .
C2 H2A 0.9900 .
C2 H2B 0.9900 .
C3 C4 1.483(6) .
C3 H3A 0.9900 .
C3 H3B 0.9900 .
C4 H4A 0.9900 .
C4 H4B 0.9900 .
C5 C6 1.485(6) .
C5 H5A 0.9900 .
C5 H5B 0.9900 .
C6 H6A 0.9900 .
C6 H6B 0.9900 .
C7 C8 1.482(6) .
C7 H7A 0.9900 .
C7 H7B 0.9900 .
C8 H8A 0.9900 .
C8 H8B 0.9900 .
C9 C10 1.484(7) .
C9 H9A 0.9900 .
C9 H9B 0.9900 .
C10 H10A 0.9900 .
C10 H10B 0.9900 .
C11 C12 1.498(6) .
C11 H11A 0.9900 .
C11 H11B 0.9900 .
C12 H12A 0.9900 .
C12 H12B 0.9900 .
